data_2229649
loop_
_publ_author_name
'Choi, Hong Dae'
'Seo, Pil Ja'
'Son, Byeng Wha'
'Lee, Uk'

_publ_section_title
;
 1-Cyclohexylsulfinyl-2-methylnaphtho[2,1-<i>b</i>]furan
;
_journal_coeditor_code FL2340
_journal_issue 4
_journal_name_full 'Acta Crystallographica Section E'
_journal_page_first o1002
_journal_paper_doi 10.1107/S1600536811010981
_journal_volume 67
_journal_year 2011
_chemical_formula_iupac 'C19 H20 O2 S'
_chemical_formula_moiety 'C19 H20 O2 S'
_chemical_formula_sum 'C19 H20 O2 S'
_chemical_formula_weight 312.41
_chemical_name_systematic
;
1-Cyclohexylsulfinyl-2-methylnaphtho[2,1-<i>b</i>]furan
;
_space_group_IT_number 14
_symmetry_cell_setting monoclinic
_symmetry_space_group_name_Hall '-P 2yn'
_symmetry_space_group_name_H-M 'P 1 21/n 1'
_atom_sites_solution_hydrogens difmap
_atom_sites_solution_primary direct
_atom_sites_solution_secondary difmap
_cell_angle_alpha 90.00
_cell_angle_beta 92.6490(10)
_cell_angle_gamma 90.00
_cell_formula_units_Z 4
_cell_length_a 5.84240(10)
_cell_length_b 19.5900(3)
_cell_length_c 13.4314(2)
_cell_measurement_reflns_used 6431
_cell_measurement_temperature 173(2)
_cell_measurement_theta_max 27.46
_cell_measurement_theta_min 2.57
_cell_volume 1535.62(4)
_computing_cell_refinement '<i>SAINT</i> (Bruker, 2009)'
_computing_data_collection '<i>APEX2</i> (Bruker, 2009)'
_computing_data_reduction '<i>SAINT</i> (Bruker, 2009)'
_computing_molecular_graphics '<i>ORTEP-3</i> (Farrugia, 1997) and <i>DIAMOND</i> (Brandenburg, 1998)'
_computing_publication_material '<i>SHELXL97</i> (Sheldrick, 2008)'
_computing_structure_refinement '<i>SHELXL97</i> (Sheldrick, 2008)'
_computing_structure_solution '<i>SHELXS97</i> (Sheldrick, 2008)'
_diffrn_ambient_temperature 173(2)
_diffrn_detector_area_resol_mean 10.0
_diffrn_measured_fraction_theta_full 0.998
_diffrn_measured_fraction_theta_max 0.998
_diffrn_measurement_device_type 'Bruker SMART APEXII CCD'
_diffrn_measurement_method '\f and \w scans'
_diffrn_radiation_monochromator 'graphite multilayer'
_diffrn_radiation_source 'rotating anode'
_diffrn_radiation_type MoK\a
_diffrn_radiation_wavelength 0.71073
_diffrn_reflns_av_R_equivalents 0.0373
_diffrn_reflns_av_sigmaI/netI 0.0332
_diffrn_reflns_limit_h_max 7
_diffrn_reflns_limit_h_min -7
_diffrn_reflns_limit_k_max 25
_diffrn_reflns_limit_k_min -21
_diffrn_reflns_limit_l_max 13
_diffrn_reflns_limit_l_min -17
_diffrn_reflns_number 14260
_diffrn_reflns_theta_full 27.48
_diffrn_reflns_theta_max 27.48
_diffrn_reflns_theta_min 1.84
_diffrn_standards_number 0
_exptl_absorpt_coefficient_mu 0.216
_exptl_absorpt_correction_T_max 0.9457
_exptl_absorpt_correction_T_min 0.9156
_exptl_absorpt_correction_type multi-scan
_exptl_absorpt_process_details '(SADABS; Bruker, 2009)'
_exptl_crystal_colour colourless
_exptl_crystal_density_diffrn 1.351
_exptl_crystal_density_method 'not measured'
_exptl_crystal_description block
_exptl_crystal_F_000 664
_exptl_crystal_size_max 0.42
_exptl_crystal_size_mid 0.34
_exptl_crystal_size_min 0.26
_refine_diff_density_max 0.558
_refine_diff_density_min -0.489
_refine_ls_extinction_method none
_refine_ls_goodness_of_fit_ref 1.061
_refine_ls_hydrogen_treatment constr
_refine_ls_matrix_type full
_refine_ls_number_parameters 210
_refine_ls_number_reflns 3527
_refine_ls_number_restraints 4
_refine_ls_restrained_S_all 1.062
_refine_ls_R_factor_all 0.0476
_refine_ls_R_factor_gt 0.0408
_refine_ls_shift/su_max 0.001
_refine_ls_shift/su_mean 0.000
_refine_ls_structure_factor_coef Fsqd
_refine_ls_weighting_details 'calc w=1/[\s^2^(Fo^2^)+(0.0439P)^2^+0.6943P] where P=(Fo^2^+2Fc^2^)/3'
_refine_ls_weighting_scheme calc
_refine_ls_wR_factor_gt 0.1007
_refine_ls_wR_factor_ref 0.1043
_reflns_number_gt 3026
_reflns_number_total 3527
_reflns_threshold_expression I>2\s(I)
_cod_data_source_file fl2340.cif
_cod_data_source_block I
_cod_original_sg_symbol_Hall ' -P 2yn'
_cod_original_sg_symbol_H-M 'P 21/n  '
_cod_database_code 2229649
_cod_database_fobs_code 2229649

loop_
_symmetry_equiv_pos_as_xyz
'x, y, z'
'-x+1/2, y+1/2, -z+1/2'
'-x, -y, -z'
'x-1/2, -y-1/2, z-1/2'

loop_
_atom_site_type_symbol
_atom_site_label
_atom_site_fract_x
_atom_site_fract_y
_atom_site_fract_z
_atom_site_U_iso_or_equiv
_atom_site_adp_type
_atom_site_calc_flag
_atom_site_refinement_flags
_atom_site_occupancy
_atom_site_disorder_assembly
_atom_site_disorder_group
S S1 0.41951(7) 0.69277(2) 0.70702(3) 0.02494(12) Uani d DU 1 . .
O O1 0.37126(19) 0.80010(6) 0.45636(8) 0.0279(3) Uani d . 1 . .
O O2A 0.1985(2) 0.65645(7) 0.69667(10) 0.0324(4) Uani d PDU 0.923(3) . .
O O2B 0.428(3) 0.7216(7) 0.8085(4) 0.032(4) Uani d PDU 0.077(3) . .
C C1 0.4458(3) 0.74856(8) 0.60361(11) 0.0217(3) Uani d . 1 . .
C C2 0.6184(3) 0.80058(8) 0.59149(11) 0.0223(3) Uani d . 1 . .
C C3 0.8144(3) 0.82508(8) 0.64850(12) 0.0240(3) Uani d . 1 . .
C C4 0.8863(3) 0.80032(9) 0.74330(12) 0.0275(4) Uani d . 1 . .
H H4 0.8002 0.7656 0.7738 0.033 Uiso calc R 1 . .
C C5 1.0795(3) 0.82587(10) 0.79219(13) 0.0349(4) Uani d . 1 . .
H H5 1.1264 0.8085 0.8559 0.042 Uiso calc R 1 . .
C C6 1.2078(3) 0.87735(10) 0.74869(15) 0.0394(5) Uani d . 1 . .
H H6 1.3410 0.8947 0.7831 0.047 Uiso calc R 1 . .
C C7 1.1428(3) 0.90261(9) 0.65739(15) 0.0363(4) Uani d . 1 . .
H H7 1.2316 0.9375 0.6288 0.044 Uiso calc R 1 . .
C C8 0.9452(3) 0.87778(8) 0.60411(13) 0.0287(4) Uani d . 1 . .
C C9 0.8795(3) 0.90357(9) 0.50783(14) 0.0346(4) Uani d . 1 . .
H H9 0.9706 0.9381 0.4796 0.042 Uiso calc R 1 . .
C C10 0.6905(3) 0.88046(9) 0.45488(14) 0.0338(4) Uani d . 1 . .
H H10 0.6470 0.8981 0.3909 0.041 Uiso calc R 1 . .
C C11 0.5645(3) 0.82935(8) 0.49987(12) 0.0261(3) Uani d . 1 . .
C C12 0.3020(3) 0.75066(8) 0.52147(12) 0.0245(3) Uani d . 1 . .
C C13 0.0955(3) 0.71211(9) 0.48597(13) 0.0312(4) Uani d . 1 . .
H H13A 0.1376 0.6791 0.4351 0.047 Uiso calc R 1 . .
H H13B -0.0190 0.7439 0.4572 0.047 Uiso calc R 1 . .
H H13C 0.0315 0.6878 0.5421 0.047 Uiso calc R 1 . .
C C14 0.6408(3) 0.63113(8) 0.67666(11) 0.0218(3) Uani d . 1 . .
H H14 0.7919 0.6552 0.6773 0.026 Uiso calc R 1 . .
C C15 0.5947(3) 0.59934(8) 0.57445(12) 0.0266(3) Uani d . 1 . .
H H15A 0.6037 0.6350 0.5226 0.032 Uiso calc R 1 . .
H H15B 0.4381 0.5799 0.5702 0.032 Uiso calc R 1 . .
C C16 0.7685(3) 0.54320(9) 0.55551(13) 0.0298(4) Uani d . 1 . .
H H16A 0.7305 0.5217 0.4901 0.036 Uiso calc R 1 . .
H H16B 0.9232 0.5635 0.5530 0.036 Uiso calc R 1 . .
C C17 0.7697(3) 0.48904(9) 0.63642(14) 0.0337(4) Uani d . 1 . .
H H17A 0.8868 0.4541 0.6232 0.040 Uiso calc R 1 . .
H H17B 0.6184 0.4663 0.6359 0.040 Uiso calc R 1 . .
C C18 0.8223(3) 0.52122(9) 0.73821(13) 0.0331(4) Uani d . 1 . .
H H18A 0.9786 0.5408 0.7403 0.040 Uiso calc R 1 . .
H H18B 0.8175 0.4856 0.7904 0.040 Uiso calc R 1 . .
C C19 0.6489(3) 0.57741(9) 0.75944(12) 0.0294(4) Uani d . 1 . .
H H19A 0.4950 0.5569 0.7647 0.035 Uiso calc R 1 . .
H H19B 0.6920 0.5995 0.8239 0.035 Uiso calc R 1 . .

loop_
_atom_site_aniso_label
_atom_site_aniso_U_11
_atom_site_aniso_U_22
_atom_site_aniso_U_33
_atom_site_aniso_U_12
_atom_site_aniso_U_13
_atom_site_aniso_U_23
S1 0.0245(2) 0.0235(2) 0.0274(2) 0.00162(15) 0.00739(15) 0.00115(15)
O1 0.0266(6) 0.0291(6) 0.0277(6) 0.0003(5) -0.0021(5) 0.0036(5)
O2A 0.0207(7) 0.0343(8) 0.0425(8) -0.0019(5) 0.0062(5) 0.0037(6)
O2B 0.030(8) 0.022(8) 0.045(7) 0.003(6) 0.003(6) 0.014(6)
C1 0.0208(7) 0.0193(7) 0.0251(7) 0.0015(6) 0.0029(6) -0.0013(6)
C2 0.0225(7) 0.0188(7) 0.0259(7) 0.0019(6) 0.0042(6) -0.0017(6)
C3 0.0224(8) 0.0200(7) 0.0297(8) 0.0003(6) 0.0039(6) -0.0065(6)
C4 0.0264(8) 0.0275(8) 0.0287(8) -0.0014(7) 0.0018(6) -0.0066(6)
C5 0.0320(9) 0.0392(10) 0.0331(9) 0.0013(8) -0.0027(7) -0.0119(8)
C6 0.0266(9) 0.0409(11) 0.0504(11) -0.0073(8) -0.0003(8) -0.0200(9)
C7 0.0291(9) 0.0293(9) 0.0510(11) -0.0079(7) 0.0080(8) -0.0116(8)
C8 0.0272(8) 0.0211(8) 0.0384(9) -0.0012(7) 0.0078(7) -0.0060(7)
C9 0.0369(10) 0.0245(9) 0.0434(10) -0.0058(7) 0.0112(8) 0.0024(7)
C10 0.0381(10) 0.0280(9) 0.0356(9) 0.0004(7) 0.0058(8) 0.0076(7)
C11 0.0245(8) 0.0242(8) 0.0297(8) 0.0014(6) 0.0018(6) -0.0004(6)
C12 0.0235(8) 0.0229(8) 0.0274(8) 0.0024(6) 0.0033(6) -0.0010(6)
C13 0.0258(8) 0.0359(10) 0.0315(9) -0.0028(7) -0.0015(7) -0.0034(7)
C14 0.0192(7) 0.0203(7) 0.0260(7) 0.0001(6) 0.0020(6) -0.0012(6)
C15 0.0295(8) 0.0243(8) 0.0260(8) 0.0041(7) -0.0007(6) -0.0015(6)
C16 0.0317(9) 0.0251(8) 0.0327(9) 0.0044(7) 0.0023(7) -0.0043(7)
C17 0.0328(9) 0.0227(8) 0.0454(10) 0.0048(7) 0.0009(8) 0.0005(7)
C18 0.0338(9) 0.0292(9) 0.0362(9) 0.0051(7) -0.0013(7) 0.0074(7)
C19 0.0314(9) 0.0289(9) 0.0279(8) 0.0019(7) 0.0023(7) 0.0034(7)

loop_
_atom_type_symbol
_atom_type_description
_atom_type_scat_dispersion_real
_atom_type_scat_dispersion_imag
_atom_type_scat_source
C C 0.0033 0.0016 'International Tables Vol C Tables 4.2.6.8 and 6.1.1.4'
H H 0.0000 0.0000 'International Tables Vol C Tables 4.2.6.8 and 6.1.1.4'
O O 0.0106 0.0060 'International Tables Vol C Tables 4.2.6.8 and 6.1.1.4'
S S 0.1246 0.1234 'International Tables Vol C Tables 4.2.6.8 and 6.1.1.4'

loop_
_geom_angle_atom_site_label_1
_geom_angle_atom_site_label_2
_geom_angle_atom_site_label_3
_geom_angle_site_symmetry_1
_geom_angle_site_symmetry_3
_geom_angle
_geom_angle_publ_flag
O2B S1 O2A . . 105.2(6) ?
O2B S1 C1 . . 119.1(6) ?
O2A S1 C1 . . 109.24(8) ?
O2B S1 C14 . . 117.8(6) ?
O2A S1 C14 . . 106.57(7) ?
C1 S1 C14 . . 98.29(7) ?
C11 O1 C12 . . 106.44(12) ?
C12 C1 C2 . . 107.20(14) ?
C12 C1 S1 . . 125.51(12) ?
C2 C1 S1 . . 127.28(12) ?
C11 C2 C3 . . 119.04(14) ?
C11 C2 C1 . . 104.89(14) ?
C3 C2 C1 . . 136.07(15) ?
C4 C3 C2 . . 124.48(15) ?
C4 C3 C8 . . 118.85(15) ?
C2 C3 C8 . . 116.67(15) ?
C5 C4 C3 . . 120.71(16) ?
C5 C4 H4 . . 119.6 ?
C3 C4 H4 . . 119.6 ?
C4 C5 C6 . . 120.46(18) ?
C4 C5 H5 . . 119.8 ?
C6 C5 H5 . . 119.8 ?
C7 C6 C5 . . 120.37(17) ?
C7 C6 H6 . . 119.8 ?
C5 C6 H6 . . 119.8 ?
C6 C7 C8 . . 121.19(17) ?
C6 C7 H7 . . 119.4 ?
C8 C7 H7 . . 119.4 ?
C7 C8 C9 . . 121.08(16) ?
C7 C8 C3 . . 118.42(16) ?
C9 C8 C3 . . 120.49(16) ?
C10 C9 C8 . . 122.26(16) ?
C10 C9 H9 . . 118.9 ?
C8 C9 H9 . . 118.9 ?
C9 C10 C11 . . 116.30(16) ?
C9 C10 H10 . . 121.9 ?
C11 C10 H10 . . 121.9 ?
O1 C11 C2 . . 111.06(14) ?
O1 C11 C10 . . 123.70(15) ?
C2 C11 C10 . . 125.22(16) ?
C1 C12 O1 . . 110.39(14) ?
C1 C12 C13 . . 135.26(15) ?
O1 C12 C13 . . 114.34(14) ?
C12 C13 H13A . . 109.5 ?
C12 C13 H13B . . 109.5 ?
H13A C13 H13B . . 109.5 ?
C12 C13 H13C . . 109.5 ?
H13A C13 H13C . . 109.5 ?
H13B C13 H13C . . 109.5 ?
C15 C14 C19 . . 111.88(13) ?
C15 C14 S1 . . 111.98(11) ?
C19 C14 S1 . . 106.89(10) ?
C15 C14 H14 . . 108.7 ?
C19 C14 H14 . . 108.7 ?
S1 C14 H14 . . 108.7 ?
C14 C15 C16 . . 110.75(13) ?
C14 C15 H15A . . 109.5 ?
C16 C15 H15A . . 109.5 ?
C14 C15 H15B . . 109.5 ?
C16 C15 H15B . . 109.5 ?
H15A C15 H15B . . 108.1 ?
C17 C16 C15 . . 111.43(14) ?
C17 C16 H16A . . 109.3 ?
C15 C16 H16A . . 109.3 ?
C17 C16 H16B . . 109.3 ?
C15 C16 H16B . . 109.3 ?
H16A C16 H16B . . 108.0 ?
C16 C17 C18 . . 110.31(14) ?
C16 C17 H17A . . 109.6 ?
C18 C17 H17A . . 109.6 ?
C16 C17 H17B . . 109.6 ?
C18 C17 H17B . . 109.6 ?
H17A C17 H17B . . 108.1 ?
C17 C18 C19 . . 110.89(14) ?
C17 C18 H18A . . 109.5 ?
C19 C18 H18A . . 109.5 ?
C17 C18 H18B . . 109.5 ?
C19 C18 H18B . . 109.5 ?
H18A C18 H18B . . 108.1 ?
C14 C19 C18 . . 110.95(13) ?
C14 C19 H19A . . 109.5 ?
C18 C19 H19A . . 109.5 ?
C14 C19 H19B . . 109.5 ?
C18 C19 H19B . . 109.5 ?
H19A C19 H19B . . 108.0 ?

loop_
_geom_bond_atom_site_label_1
_geom_bond_atom_site_label_2
_geom_bond_site_symmetry_2
_geom_bond_distance
_geom_bond_publ_flag
S1 O2B . 1.4741(16) ?
S1 O2A . 1.4752(13) ?
S1 C1 . 1.7796(16) ?
S1 C14 . 1.8287(15) ?
O1 C11 . 1.372(2) ?
O1 C12 . 1.3782(19) ?
C1 C12 . 1.356(2) ?
C1 C2 . 1.448(2) ?
C2 C11 . 1.377(2) ?
C2 C3 . 1.431(2) ?
C3 C4 . 1.408(2) ?
C3 C8 . 1.431(2) ?
C4 C5 . 1.374(2) ?
C4 H4 . 0.9500 ?
C5 C6 . 1.400(3) ?
C5 H5 . 0.9500 ?
C6 C7 . 1.360(3) ?
C6 H6 . 0.9500 ?
C7 C8 . 1.416(2) ?
C7 H7 . 0.9500 ?
C8 C9 . 1.424(3) ?
C9 C10 . 1.363(3) ?
C9 H9 . 0.9500 ?
C10 C11 . 1.397(2) ?
C10 H10 . 0.9500 ?
C12 C13 . 1.483(2) ?
C13 H13A . 0.9800 ?
C13 H13B . 0.9800 ?
C13 H13C . 0.9800 ?
C14 C15 . 1.520(2) ?
C14 C19 . 1.530(2) ?
C14 H14 . 1.0000 ?
C15 C16 . 1.526(2) ?
C15 H15A . 0.9900 ?
C15 H15B . 0.9900 ?
C16 C17 . 1.519(2) ?
C16 H16A . 0.9900 ?
C16 H16B . 0.9900 ?
C17 C18 . 1.524(3) ?
C17 H17A . 0.9900 ?
C17 H17B . 0.9900 ?
C18 C19 . 1.532(2) ?
C18 H18A . 0.9900 ?
C18 H18B . 0.9900 ?
C19 H19A . 0.9900 ?
C19 H19B . 0.9900 ?

loop_
_geom_hbond_atom_site_label_D
_geom_hbond_atom_site_label_H
_geom_hbond_atom_site_label_A
_geom_hbond_site_symmetry_A
_geom_hbond_distance_DH
_geom_hbond_distance_HA
_geom_hbond_distance_DA
_geom_hbond_angle_DHA
C13 H13B O2B 4_575 0.98 2.12 2.848(6) 130
C14 H14 O2A 1_655 1.00 2.38 3.2947(19) 152

loop_
_geom_torsion_atom_site_label_1
_geom_torsion_atom_site_label_2
_geom_torsion_atom_site_label_3
_geom_torsion_atom_site_label_4
_geom_torsion_site_symmetry_1
_geom_torsion_site_symmetry_2
_geom_torsion_site_symmetry_3
_geom_torsion_site_symmetry_4
_geom_torsion
_geom_torsion_publ_flag
O2B S1 C1 C12 . . . . -129.3(7) ?
O2A S1 C1 C12 . . . . -8.48(16) ?
C14 S1 C1 C12 . . . . 102.38(15) ?
O2B S1 C1 C2 . . . . 49.3(7) ?
O2A S1 C1 C2 . . . . 170.18(13) ?
C14 S1 C1 C2 . . . . -78.96(14) ?
C12 C1 C2 C11 . . . . -1.11(17) ?
S1 C1 C2 C11 . . . . -179.96(12) ?
C12 C1 C2 C3 . . . . 179.78(17) ?
S1 C1 C2 C3 . . . . 0.9(3) ?
C11 C2 C3 C4 . . . . 179.47(15) ?
C1 C2 C3 C4 . . . . -1.5(3) ?
C11 C2 C3 C8 . . . . -1.3(2) ?
C1 C2 C3 C8 . . . . 177.71(16) ?
C2 C3 C4 C5 . . . . 178.74(15) ?
C8 C3 C4 C5 . . . . -0.5(2) ?
C3 C4 C5 C6 . . . . 0.3(3) ?
C4 C5 C6 C7 . . . . -0.1(3) ?
C5 C6 C7 C8 . . . . 0.0(3) ?
C6 C7 C8 C9 . . . . -179.00(17) ?
C6 C7 C8 C3 . . . . -0.1(3) ?
C4 C3 C8 C7 . . . . 0.3(2) ?
C2 C3 C8 C7 . . . . -178.92(14) ?
C4 C3 C8 C9 . . . . 179.24(15) ?
C2 C3 C8 C9 . . . . 0.0(2) ?
C7 C8 C9 C10 . . . . 179.84(17) ?
C3 C8 C9 C10 . . . . 1.0(3) ?
C8 C9 C10 C11 . . . . -0.5(3) ?
C12 O1 C11 C2 . . . . -0.83(17) ?
C12 O1 C11 C10 . . . . 177.79(15) ?
C3 C2 C11 O1 . . . . -179.51(13) ?
C1 C2 C11 O1 . . . . 1.20(17) ?
C3 C2 C11 C10 . . . . 1.9(2) ?
C1 C2 C11 C10 . . . . -177.40(16) ?
C9 C10 C11 O1 . . . . -179.38(15) ?
C9 C10 C11 C2 . . . . -1.0(3) ?
C2 C1 C12 O1 . . . . 0.64(17) ?
S1 C1 C12 O1 . . . . 179.53(10) ?
C2 C1 C12 C13 . . . . 179.33(17) ?
S1 C1 C12 C13 . . . . -1.8(3) ?
C11 O1 C12 C1 . . . . 0.08(17) ?
C11 O1 C12 C13 . . . . -178.90(13) ?
O2B S1 C14 C15 . . . . 173.0(7) ?
O2A S1 C14 C15 . . . . 55.20(13) ?
C1 S1 C14 C15 . . . . -57.80(12) ?
O2B S1 C14 C19 . . . . 50.1(7) ?
O2A S1 C14 C19 . . . . -67.66(12) ?
C1 S1 C14 C19 . . . . 179.35(11) ?
C19 C14 C15 C16 . . . . -54.42(18) ?
S1 C14 C15 C16 . . . . -174.40(11) ?
C14 C15 C16 C17 . . . . 56.20(18) ?
C15 C16 C17 C18 . . . . -57.71(19) ?
C16 C17 C18 C19 . . . . 57.25(19) ?
C15 C14 C19 C18 . . . . 54.40(18) ?
S1 C14 C19 C18 . . . . 177.31(12) ?
C17 C18 C19 C14 . . . . -55.59(19) ?
